data_4038049
loop_
_publ_author_name
'Elbatrawi, Yassin M.'
'Pedretty, Kyle P.'
'Giddings, Nicole'
'Woodcock, H. Lee'
'Del Valle, Juan R.'

_publ_section_title
;
 \d-Azaproline and its oxidized variants.
;
_journal_name_full 'The Journal of organic chemistry'
_journal_paper_doi 10.1021/acs.joc.9b03384
_journal_year 2020
_chemical_absolute_configuration ad
_chemical_formula_moiety 'C7 H10 N2 O4'
_chemical_formula_sum 'C7 H10 N2 O4'
_chemical_formula_weight 186.17
_space_group_crystal_system orthorhombic
_space_group_IT_number 19
_space_group_name_Hall 'P 2ac 2ab'
_space_group_name_H-M_alt 'P 21 21 21'
_atom_sites_solution_hydrogens mixed
_audit_creation_date 2019-08-22
_audit_creation_method
;
Olex2 1.2
(compiled 2018.05.29 svn.r3508 for OlexSys, GUI svn.r5506)
;
_cell_angle_alpha 90
_cell_angle_beta 90
_cell_angle_gamma 90
_cell_formula_units_Z 4
_cell_length_a 4.86370(10)
_cell_length_b 11.1251(3)
_cell_length_c 15.4131(4)
_cell_measurement_reflns_used 5634
_cell_measurement_temperature 100(2)
_cell_measurement_theta_max 69.44
_cell_measurement_theta_min 4.90
_cell_volume 833.99(4)
_computing_cell_refinement 'SAINT V8.38A (?, 2016)'
_computing_data_reduction 'SAINT V8.38A (?, 2016)'
_computing_molecular_graphics 'Olex2 (Dolomanov et al., 2009)'
_computing_publication_material 'Olex2 (Dolomanov et al., 2009)'
_computing_structure_refinement 'XL (Sheldrick, 2008)'
_diffrn_ambient_temperature 100.02
_diffrn_measured_fraction_theta_full 0.998
_diffrn_measured_fraction_theta_max 0.993
_diffrn_measurement_device_type 'Bruker D8 Venture PHOTON II CPAD'
_diffrn_measurement_method 'omega scans'
_diffrn_radiation_monochromator mirrors
_diffrn_radiation_type CuK\a
_diffrn_radiation_wavelength 1.54178
_diffrn_reflns_av_R_equivalents 0.0302
_diffrn_reflns_av_unetI/netI 0.0220
_diffrn_reflns_Laue_measured_fraction_full 0.998
_diffrn_reflns_Laue_measured_fraction_max 0.993
_diffrn_reflns_limit_h_max 5
_diffrn_reflns_limit_h_min -5
_diffrn_reflns_limit_k_max 13
_diffrn_reflns_limit_k_min -13
_diffrn_reflns_limit_l_max 18
_diffrn_reflns_limit_l_min -18
_diffrn_reflns_number 7679
_diffrn_reflns_point_group_measured_fraction_full 0.996
_diffrn_reflns_point_group_measured_fraction_max 0.985
_diffrn_reflns_theta_full 67.679
_diffrn_reflns_theta_max 69.998
_diffrn_reflns_theta_min 4.902
_diffrn_source 'INCOATEC Imus micro-focus source'
_diffrn_standards_number 0
_exptl_absorpt_coefficient_mu 1.054
_exptl_absorpt_correction_T_max 1.0000
_exptl_absorpt_correction_T_min 0.9039
_exptl_absorpt_correction_type multi-scan
_exptl_absorpt_process_details
;
SADABS-2016/2 (Bruker,2016/2) was used for absorption correction.
wR2(int) was 0.0770 before and 0.0553 after correction.
The Ratio of minimum to maximum transmission is 0.9039.
The \l/2 correction factor is Not present.
;
_exptl_crystal_density_diffrn 1.483
_exptl_crystal_description needle
_exptl_crystal_F_000 392
_exptl_crystal_size_max 0.185
_exptl_crystal_size_mid 0.045
_exptl_crystal_size_min 0.035
_refine_diff_density_max 0.153
_refine_diff_density_min -0.165
_refine_diff_density_rms 0.039
_refine_ls_abs_structure_details
;
 Flack x determined using 585 quotients [(I+)-(I-)]/[(I+)+(I-)]
 (Parsons, Flack and Wagner, Acta Cryst. B69 (2013) 249-259).
;
_refine_ls_abs_structure_Flack 0.03(10)
_refine_ls_extinction_method none
_refine_ls_goodness_of_fit_ref 1.079
_refine_ls_hydrogen_treatment mixed
_refine_ls_matrix_type full
_refine_ls_number_parameters 124
_refine_ls_number_reflns 1548
_refine_ls_number_restraints 0
_refine_ls_restrained_S_all 1.079
_refine_ls_R_factor_all 0.0286
_refine_ls_R_factor_gt 0.0274
_refine_ls_shift/su_max 0.000
_refine_ls_shift/su_mean 0.000
_refine_ls_structure_factor_coef Fsqd
_refine_ls_weighting_details 'w=1/[\s^2^(Fo^2^)+(0.0268P)^2^+0.2324P] where P=(Fo^2^+2Fc^2^)/3'
_refine_ls_weighting_scheme calc
_refine_ls_wR_factor_gt 0.0634
_refine_ls_wR_factor_ref 0.0641
_reflns_Friedel_coverage 0.642
_reflns_Friedel_fraction_full 0.993
_reflns_Friedel_fraction_max 0.973
_reflns_number_gt 1502
_reflns_number_total 1548
_reflns_threshold_expression 'I > 2\s(I)'
_cod_data_source_file jo9b03384_si_003.cif
_cod_data_source_block yb_07_01
_cod_database_code 4038049
_shelx_shelxl_version_number 2018/3
_shelx_space_group_comment
;
The symmetry employed for this shelxl refinement is uniquely defined
by the following loop, which should always be used as a source of
symmetry information in preference to the above space-group names.
They are only intended as comments.
;
_shelx_estimated_absorpt_t_max 0.964
_shelx_estimated_absorpt_t_min 0.829
_olex2_refinement_description
;
1. Fixed Uiso
 At 1.2 times of:
  All C(H) groups, All C(H,H) groups
 At 1.5 times of:
  All C(H,H,H) groups
2.a Ternary CH refined with riding coordinates:
 C8(H8)
2.b Secondary CH2 refined with riding coordinates:
 C7(H7A,H7B)
2.c Idealised Me refined as rotating group:
 C1(H1A,H1B,H1C), C12(H12A,H12B,H12C)
;
_olex2_submission_special_instructions 'No special instructions were received'

loop_
_space_group_symop_operation_xyz
'x, y, z'
'-x+1/2, -y, z+1/2'
'-x, y+1/2, -z+1/2'
'x+1/2, -y+1/2, -z'

loop_
_atom_site_label
_atom_site_type_symbol
_atom_site_fract_x
_atom_site_fract_y
_atom_site_fract_z
_atom_site_U_iso_or_equiv
_atom_site_adp_type
_atom_site_occupancy
_atom_site_site_symmetry_order
_atom_site_calc_flag
_atom_site_refinement_flags_posn
_atom_site_refinement_flags_adp
_atom_site_refinement_flags_occupancy
_atom_site_disorder_assembly
_atom_site_disorder_group
C1 C 0.1017(5) 0.85534(17) 0.64517(13) 0.0221(4) Uani 1 1 d . . . . .
H1A H 0.144147 0.941259 0.640993 0.033 Uiso 1 1 calc GR . . . .
H1B H 0.092008 0.831860 0.706374 0.033 Uiso 1 1 calc GR . . . .
H1C H -0.075450 0.839350 0.617160 0.033 Uiso 1 1 calc GR . . . .
C2 C 0.3229(4) 0.78418(17) 0.60070(12) 0.0173(4) Uani 1 1 d . . . . .
N3 N 0.3856(4) 0.67720(15) 0.63542(11) 0.0193(4) Uani 1 1 d . . . . .
O3 O 0.4456(3) 0.82079(12) 0.53533(9) 0.0190(3) Uani 1 1 d . . . . .
N4 N 0.5891(4) 0.60375(15) 0.59804(11) 0.0198(4) Uani 1 1 d . . . . .
H4 H 0.699(6) 0.634(2) 0.5561(16) 0.025(6) Uiso 1 1 d . . . . .
C5 C 0.5745(4) 0.48961(17) 0.62774(12) 0.0171(4) Uani 1 1 d . . . . .
O6 O 0.7315(3) 0.40829(12) 0.60784(9) 0.0214(3) Uani 1 1 d . . . . .
C7 C 0.3321(4) 0.48252(17) 0.68928(12) 0.0175(4) Uani 1 1 d . . . . .
H7A H 0.379939 0.436413 0.742110 0.021 Uiso 1 1 calc R . . . .
H7B H 0.171661 0.444385 0.660935 0.021 Uiso 1 1 calc R . . . .
C8 C 0.2727(4) 0.61499(17) 0.71124(12) 0.0178(4) Uani 1 1 d . . . . .
H8 H 0.071038 0.630072 0.717559 0.021 Uiso 1 1 calc R . . . .
C9 C 0.4293(4) 0.64983(16) 0.79329(13) 0.0169(4) Uani 1 1 d . . . . .
O10 O 0.6477(3) 0.70076(13) 0.79392(10) 0.0249(3) Uani 1 1 d . . . . .
O11 O 0.2945(3) 0.60882(13) 0.86191(9) 0.0238(3) Uani 1 1 d . . . . .
C12 C 0.4270(6) 0.6269(2) 0.94555(13) 0.0299(5) Uani 1 1 d . . . . .
H12A H 0.619929 0.602049 0.941839 0.045 Uiso 1 1 calc GR . . . .
H12B H 0.332913 0.578796 0.989755 0.045 Uiso 1 1 calc GR . . . .
H12C H 0.417416 0.712145 0.961377 0.045 Uiso 1 1 calc GR . . . .

loop_
_atom_site_aniso_label
_atom_site_aniso_U_11
_atom_site_aniso_U_22
_atom_site_aniso_U_33
_atom_site_aniso_U_23
_atom_site_aniso_U_13
_atom_site_aniso_U_12
C1 0.0215(10) 0.0212(9) 0.0237(10) -0.0006(8) 0.0013(8) 0.0024(8)
C2 0.0177(10) 0.0173(9) 0.0170(9) -0.0002(7) -0.0048(8) -0.0004(8)
N3 0.0196(8) 0.0209(8) 0.0173(7) 0.0037(7) 0.0052(6) 0.0063(7)
O3 0.0187(7) 0.0209(7) 0.0175(7) 0.0045(6) -0.0006(5) -0.0001(6)
N4 0.0200(9) 0.0204(8) 0.0189(8) 0.0041(7) 0.0063(7) 0.0052(7)
C5 0.0171(10) 0.0190(9) 0.0153(9) -0.0010(7) -0.0028(8) -0.0025(8)
O6 0.0232(8) 0.0181(7) 0.0229(7) -0.0013(5) 0.0037(6) 0.0014(6)
C7 0.0176(10) 0.0186(9) 0.0164(9) 0.0003(7) 0.0014(7) -0.0017(8)
C8 0.0169(9) 0.0206(9) 0.0160(9) 0.0037(8) 0.0014(8) 0.0020(8)
C9 0.0201(10) 0.0130(8) 0.0177(9) -0.0002(7) 0.0026(8) 0.0041(8)
O10 0.0216(8) 0.0259(7) 0.0272(7) -0.0050(6) 0.0013(6) -0.0035(6)
O11 0.0322(8) 0.0258(7) 0.0135(6) 0.0023(6) -0.0006(6) -0.0055(6)
C12 0.0470(15) 0.0280(11) 0.0146(10) 0.0006(8) -0.0066(10) -0.0007(11)

loop_
_atom_type_symbol
_atom_type_description
_atom_type_scat_dispersion_real
_atom_type_scat_dispersion_imag
_atom_type_scat_source
C C 0.0181 0.0091 'International Tables Vol C Tables 4.2.6.8 and 6.1.1.4'
H H 0.0000 0.0000 'International Tables Vol C Tables 4.2.6.8 and 6.1.1.4'
N N 0.0311 0.0180 'International Tables Vol C Tables 4.2.6.8 and 6.1.1.4'
O O 0.0492 0.0322 'International Tables Vol C Tables 4.2.6.8 and 6.1.1.4'

loop_
_geom_angle_atom_site_label_1
_geom_angle_atom_site_label_2
_geom_angle_atom_site_label_3
_geom_angle
_geom_angle_site_symmetry_1
_geom_angle_site_symmetry_3
_geom_angle_publ_flag
H1A C1 H1B 109.5 . . ?
H1A C1 H1C 109.5 . . ?
H1B C1 H1C 109.5 . . ?
C2 C1 H1A 109.5 . . ?
C2 C1 H1B 109.5 . . ?
C2 C1 H1C 109.5 . . ?
N3 C2 C1 116.68(17) . . ?
O3 C2 C1 122.87(18) . . ?
O3 C2 N3 120.45(18) . . ?
C2 N3 N4 120.82(16) . . ?
C2 N3 C8 130.76(16) . . ?
N4 N3 C8 108.42(15) . . ?
N3 N4 H4 119.7(15) . . ?
C5 N4 N3 111.70(16) . . ?
C5 N4 H4 128.4(15) . . ?
N4 C5 C7 107.58(17) . . ?
O6 C5 N4 125.25(18) . . ?
O6 C5 C7 127.18(17) . . ?
C5 C7 H7A 111.1 . . ?
C5 C7 H7B 111.1 . . ?
C5 C7 C8 103.52(16) . . ?
H7A C7 H7B 109.0 . . ?
C8 C7 H7A 111.1 . . ?
C8 C7 H7B 111.1 . . ?
N3 C8 C7 101.92(15) . . ?
N3 C8 H8 111.5 . . ?
N3 C8 C9 110.73(16) . . ?
C7 C8 H8 111.5 . . ?
C9 C8 C7 109.36(16) . . ?
C9 C8 H8 111.5 . . ?
O10 C9 C8 124.49(18) . . ?
O10 C9 O11 126.31(19) . . ?
O11 C9 C8 109.08(16) . . ?
C9 O11 C12 116.10(17) . . ?
O11 C12 H12A 109.5 . . ?
O11 C12 H12B 109.5 . . ?
O11 C12 H12C 109.5 . . ?
H12A C12 H12B 109.5 . . ?
H12A C12 H12C 109.5 . . ?
H12B C12 H12C 109.5 . . ?

loop_
_geom_bond_atom_site_label_1
_geom_bond_atom_site_label_2
_geom_bond_distance
_geom_bond_site_symmetry_2
_geom_bond_publ_flag
C1 H1A 0.9800 . ?
C1 H1B 0.9800 . ?
C1 H1C 0.9800 . ?
C1 C2 1.501(3) . ?
C2 N3 1.340(3) . ?
C2 O3 1.240(2) . ?
N3 N4 1.407(2) . ?
N3 C8 1.465(2) . ?
N4 H4 0.90(3) . ?
N4 C5 1.352(3) . ?
C5 O6 1.223(2) . ?
C5 C7 1.515(3) . ?
C7 H7A 0.9900 . ?
C7 H7B 0.9900 . ?
C7 C8 1.539(3) . ?
C8 H8 1.0000 . ?
C8 C9 1.526(3) . ?
C9 O10 1.204(3) . ?
C9 O11 1.326(2) . ?
O11 C12 1.455(2) . ?
C12 H12A 0.9800 . ?
C12 H12B 0.9800 . ?
C12 H12C 0.9800 . ?

loop_
_geom_torsion_atom_site_label_1
_geom_torsion_atom_site_label_2
_geom_torsion_atom_site_label_3
_geom_torsion_atom_site_label_4
_geom_torsion
_geom_torsion_site_symmetry_1
_geom_torsion_site_symmetry_2
_geom_torsion_site_symmetry_3
_geom_torsion_site_symmetry_4
_geom_torsion_publ_flag
C1 C2 N3 N4 179.64(17) . . . . ?
C1 C2 N3 C8 0.3(3) . . . . ?
C2 N3 N4 C5 -164.29(18) . . . . ?
C2 N3 C8 C7 154.7(2) . . . . ?
C2 N3 C8 C9 -89.0(2) . . . . ?
N3 N4 C5 O6 -177.77(18) . . . . ?
N3 N4 C5 C7 2.0(2) . . . . ?
N3 C8 C9 O10 -14.2(3) . . . . ?
N3 C8 C9 O11 169.42(15) . . . . ?
O3 C2 N3 N4 -0.7(3) . . . . ?
O3 C2 N3 C8 179.91(19) . . . . ?
N4 N3 C8 C7 -24.7(2) . . . . ?
N4 N3 C8 C9 91.55(18) . . . . ?
N4 C5 C7 C8 -17.2(2) . . . . ?
C5 C7 C8 N3 24.74(19) . . . . ?
C5 C7 C8 C9 -92.50(17) . . . . ?
O6 C5 C7 C8 162.58(19) . . . . ?
C7 C8 C9 O10 97.3(2) . . . . ?
C7 C8 C9 O11 -79.03(19) . . . . ?
C8 N3 N4 C5 15.2(2) . . . . ?
C8 C9 O11 C12 175.72(16) . . . . ?
O10 C9 O11 C12 -0.5(3) . . . . ?
